data_4131217
loop_
_publ_author_name
'R\"ossler, Simon L'
'Krautwald, Simon'
'Carreira, Erick M.'

_publ_section_title
;
 Study of Intermediates in Iridium-(Phosphoramidite,Olefin)-Catalyzed
 Enantioselective Allylic Substitution.
;
_journal_issue 10
_journal_name_full 'Journal of the American Chemical Society'
_journal_page_first 3603
_journal_page_last 3606
_journal_paper_doi 10.1021/jacs.6b12421
_journal_volume 139
_journal_year 2017
_chemical_absolute_configuration ad
_chemical_formula_moiety 'C77 H54 Cl Ir N2 O5 P2, 1.74(C4 H10 O), 1.26(C H Cl3)'
_chemical_formula_sum 'C85.24 H72.7 Cl4.76 Ir N2 O6.74 P2'
_chemical_formula_weight 1655.95
_space_group_crystal_system orthorhombic
_space_group_IT_number 19
_space_group_name_Hall 'P 2ac 2ab'
_space_group_name_H-M_alt 'P 21 21 21'
_atom_sites_solution_hydrogens mixed
_atom_sites_solution_primary direct
_audit_creation_date 2015-09-14
_audit_creation_method
;
Olex2 1.2
(compiled 2015.01.26 svn.r3150 for OlexSys, GUI svn.r4998)
;
_cell_angle_alpha 90
_cell_angle_beta 90
_cell_angle_gamma 90
_cell_formula_units_Z 4
_cell_length_a 15.8812(8)
_cell_length_b 19.5634(10)
_cell_length_c 22.8793(12)
_cell_measurement_reflns_used 9865
_cell_measurement_temperature 100.0(2)
_cell_measurement_theta_max 30.48
_cell_measurement_theta_min 2.43
_cell_volume 7108.4(6)
_computing_cell_refinement 'Bruker SAINT'
_computing_data_collection 'Bruker APEX2'
_computing_data_reduction 'Bruker SAINT'
_computing_molecular_graphics 'Olex2 (Dolomanov et al., 2009)'
_computing_publication_material 'Olex2 (Dolomanov et al., 2009)'
_computing_structure_refinement 'XL (Sheldrick, 2008)'
_computing_structure_solution 'XT (Sheldrick, 2015)'
_diffrn_ambient_temperature 100.0(2)
_diffrn_detector 'Bruker APEX2 area detector'
_diffrn_detector_area_resol_mean 8.33
_diffrn_detector_type 'CCD area detector'
_diffrn_measured_fraction_theta_full 1.000
_diffrn_measured_fraction_theta_max 0.999
_diffrn_measurement_device 'kappa-stage diffractometer'
_diffrn_measurement_device_type 'Bruker Apex2 Duo (Mo)'
_diffrn_measurement_method '\w and \f scans'
_diffrn_radiation_monochromator 'focusing graphite'
_diffrn_radiation_probe x-ray
_diffrn_radiation_type MoK\a
_diffrn_radiation_wavelength 0.71073
_diffrn_reflns_av_R_equivalents 0.0661
_diffrn_reflns_av_unetI/netI 0.0406
_diffrn_reflns_Laue_measured_fraction_full 1.000
_diffrn_reflns_Laue_measured_fraction_max 0.999
_diffrn_reflns_limit_h_max 22
_diffrn_reflns_limit_h_min -22
_diffrn_reflns_limit_k_max 27
_diffrn_reflns_limit_k_min -27
_diffrn_reflns_limit_l_max 15
_diffrn_reflns_limit_l_min -32
_diffrn_reflns_number 163499
_diffrn_reflns_point_group_measured_fraction_full 1.000
_diffrn_reflns_point_group_measured_fraction_max 0.999
_diffrn_reflns_theta_full 25.242
_diffrn_reflns_theta_max 30.545
_diffrn_reflns_theta_min 1.561
_diffrn_source 'sealed tube'
_diffrn_standards_number 0
_exptl_absorpt_coefficient_mu 2.163
_exptl_absorpt_correction_T_max 0.3325
_exptl_absorpt_correction_T_min 0.2586
_exptl_absorpt_correction_type multi-scan
_exptl_absorpt_process_details
;
SADABS-2014/5 (Bruker,2014/5) was used for absorption correction.
wR2(int) was 0.0710 before and 0.0608 after correction.
The Ratio of minimum to maximum transmission is 0.7777.
The \l/2 correction factor is 0.00150.
;
_exptl_crystal_colour 'clear light yellow'
_exptl_crystal_colour_lustre clear
_exptl_crystal_colour_modifier light
_exptl_crystal_colour_primary yellow
_exptl_crystal_density_diffrn 1.547
_exptl_crystal_description block
_exptl_crystal_F_000 3360
_exptl_crystal_size_max 0.32
_exptl_crystal_size_mid 0.18
_exptl_crystal_size_min 0.08
_refine_diff_density_max 1.773
_refine_diff_density_min -1.131
_refine_diff_density_rms 0.086
_refine_ls_abs_structure_details
;
 Flack x determined using 9163 quotients [(I+)-(I-)]/[(I+)+(I-)]
 (Parsons, Flack and Wagner, Acta Cryst. B69 (2013) 249-259).
;
_refine_ls_abs_structure_Flack -0.0055(12)
_refine_ls_extinction_method none
_refine_ls_goodness_of_fit_ref 1.058
_refine_ls_hydrogen_treatment mixed
_refine_ls_matrix_type full
_refine_ls_number_parameters 967
_refine_ls_number_reflns 21732
_refine_ls_number_restraints 67
_refine_ls_restrained_S_all 2.085
_refine_ls_R_factor_all 0.0292
_refine_ls_R_factor_gt 0.0270
_refine_ls_shift/su_max 0.003
_refine_ls_shift/su_mean 0.000
_refine_ls_structure_factor_coef Fsqd
_refine_ls_weighting_details 'w=1/[\s^2^(Fo^2^)+(0.0242P)^2^+2.7104P] where P=(Fo^2^+2Fc^2^)/3'
_refine_ls_weighting_scheme calc
_refine_ls_wR_factor_gt 0.0589
_refine_ls_wR_factor_ref 0.0596
_reflns_Friedel_coverage 0.850
_reflns_Friedel_fraction_full 1.000
_reflns_Friedel_fraction_max 0.999
_reflns_number_gt 20823
_reflns_number_total 21732
_reflns_threshold_expression 'I > 2\s(I)'
_cod_data_source_file ja6b12421_si_002.cif
_cod_data_source_block mo_ca020915_1_1_0m
_cod_original_formula_sum 'C85.24 H72.70 Cl4.76 Ir N2 O6.74 P2'
_cod_database_code 4131217
_shelxl_version_number 2014/6
_shelx_space_group_comment
;
The symmetry employed for this shelxl refinement is uniquely defined
by the following loop, which should always be used as a source of
symmetry information in preference to the above space-group names.
They are only intended as comments.
;
_shelx_estimated_absorpt_t_max 0.846
_shelx_estimated_absorpt_t_min 0.544
_olex2_refinement_description
;
1. Fixed Uiso
 At 1.2 times of:
  All C(H) groups, All C(H,H) groups
 At 1.5 times of:
  All C(H,H,H) groups, All O(H) groups
2. Restrained distances
 Cl30-Cl30
 2.885 with sigma of 0.02
 Cl30-Cl30
 2.885 with sigma of 0.02
 Cl30-Cl30
 2.885 with sigma of 0.02
 Cl30-C304 = Cl3-C304 = Cl2-C304
 1.75 with sigma of 0.02
 C1-H1A = C1-H1B
 0.99 with sigma of 0.001
 H1A-H1B
 1.654 with sigma of 0.001
 O300-C301 \\sim O300-C302
 with sigma of 0.02
3. Uiso/Uaniso restraints and constraints
Uanis(Cl30) \\sim Ueq, Uanis(Cl2) \\sim Ueq, Uanis(Cl3) \\sim Ueq: with sigma
of 0.01 and sigma for terminal atoms of 0.01
4. Rigid body (RIGU) restrains
 O300, C300, C301, C302, C303, Cl2, Cl3, Cl30, C304
 with sigma for 1-2 distances of 0.004 and sigma for 1-3 distances of 0.004
5. Others
 Sof(Cl2)=Sof(Cl3)=Sof(Cl30)=Sof(C304)=Sof(H304)=1-FVAR(1)
 Sof(O300)=Sof(C300)=Sof(H30C)=Sof(H30D)=Sof(H30E)=Sof(C301)=Sof(H30F)=
 Sof(H30G)=Sof(C302)=Sof(H30H)=Sof(H30I)=Sof(C303)=Sof(H30J)=Sof(H30K)=
 Sof(H30L)=FVAR(1)
6.a Ternary CH refined with riding coordinates:
 C2(H2), C3(H3), C27B(H27B), C28B(H28B), C304(H304), C100(H100)
6.b Secondary CH2 refined with riding coordinates:
 C301(H30F,H30G), C302(H30H,H30I), C201(H20D,H20E), C202(H20F,H20G)
6.c Aromatic/amide H refined with riding coordinates:
 C2A(H2A), C2B(H2B), C3A(H3A), C3B(H3B), C5(H5), C5A(H5A), C5B(H5B), C6(H6),
 C6A(H6A), C6B(H6B), C7(H7), C7A(H7A), C7B(H7B), C8(H8), C8A(H8A), C8B(H8B),
 C9(H9), C13A(H13A), C13B(H13B), C14A(H14A), C14B(H14B), C15A(H15A), C15B(H15B),
  C16A(H16A), C16B(H16B), C18A(H18A), C18B(H18B), C19A(H19A), C19B(H19B),
 C22A(H22A), C22B(H22B), C23A(H23A), C23B(H23B), C24A(H24A), C24B(H24B),
 C25A(H25A), C25B(H25B), C27A(H27A), C28A(H28A), C30A(H30A), C30B(H30B),
 C31A(H31A), C31B(H31B), C32A(H32A), C32B(H32B), C33A(H33A), C33B(H33B)
6.d Idealised Me refined as rotating group:
 C300(H30C,H30D,H30E), C303(H30J,H30K,H30L), C200(H20A,H20B,H20C), C203(H20H,
 H20I,H20J)
6.e Idealised tetrahedral OH refined as rotating group:
 O1(H1)
;
_olex2_date_sample_data_collection 2015-09-02
_olex2_date_sample_submission 2015-08-28
_olex2_submission_original_sample_id ca020915_1_1
_olex2_submission_special_instructions 'No special instructions were received'

loop_
_space_group_symop_operation_xyz
'x, y, z'
'-x+1/2, -y, z+1/2'
'-x, y+1/2, -z+1/2'
'x+1/2, -y+1/2, -z'

loop_
_atom_site_label
_atom_site_type_symbol
_atom_site_fract_x
_atom_site_fract_y
_atom_site_fract_z
_atom_site_U_iso_or_equiv
_atom_site_adp_type
_atom_site_occupancy
_atom_site_site_symmetry_order
_atom_site_calc_flag
_atom_site_refinement_flags_posn
_atom_site_refinement_flags_adp
_atom_site_refinement_flags_occupancy
_atom_site_disorder_assembly
_atom_site_disorder_group
Ir1 Ir 0.30059(2) 0.38184(2) 0.24275(2) 0.01241(3) Uani 1 1 d . . . . .
Cl1 Cl 0.30673(6) 0.28202(4) 0.17942(4) 0.02067(16) Uani 1 1 d . . . . .
P1A P 0.44595(5) 0.39296(4) 0.23406(4) 0.01390(16) Uani 1 1 d . . . . .
P1B P 0.28352(5) 0.47443(4) 0.29536(4) 0.01186(15) Uani 1 1 d . . . . .
O1 O 0.17897(17) 0.20997(12) 0.25610(15) 0.0295(6) Uani 1 1 d . . . . .
H1 H 0.2145 0.2085 0.2289 0.044 Uiso 1 1 calc GR . . . .
O1A O 0.49413(15) 0.35550(12) 0.17910(12) 0.0163(5) Uani 1 1 d . . . . .
O1B O 0.36804(15) 0.51088(11) 0.31707(10) 0.0135(4) Uani 1 1 d . . . . .
O2A O 0.46911(15) 0.47204(12) 0.22124(12) 0.0164(5) Uani 1 1 d . . . . .
O2B O 0.22480(14) 0.47237(12) 0.35285(10) 0.0140(5) Uani 1 1 d . . . . .
N1A N 0.50887(18) 0.36793(14) 0.28827(14) 0.0171(6) Uani 1 1 d . . . . .
N1B N 0.22843(15) 0.53573(12) 0.25924(14) 0.0130(5) Uani 1 1 d . . . . .
C1 C 0.2831(2) 0.31043(19) 0.31507(17) 0.0204(7) Uani 1 1 d D . . . .
H1A H 0.310(2) 0.2665(10) 0.3044(13) 0.024 Uiso 1 1 d DR . . . .
H1B H 0.306(2) 0.3303(13) 0.3517(9) 0.024 Uiso 1 1 d DR . . . .
C1A C 0.4843(2) 0.37912(19) 0.12141(15) 0.0164(6) Uani 1 1 d . . . . .
C1B C 0.3649(2) 0.57181(16) 0.34950(15) 0.0130(6) Uani 1 1 d . . . . .
C2 C 0.2020(3) 0.32847(16) 0.29338(14) 0.0172(6) Uani 1 1 d . . . . .
H2 H 0.1701 0.3594 0.3202 0.021 Uiso 1 1 calc R . . . .
C2A C 0.4428(2) 0.33505(19) 0.08179(17) 0.0203(7) Uani 1 1 d . . . . .
H2A H 0.4238 0.2913 0.0941 0.024 Uiso 1 1 calc R . . . .
C2B C 0.3997(2) 0.62991(16) 0.32221(15) 0.0157(6) Uani 1 1 d . . . . .
H2B H 0.4239 0.6266 0.2844 0.019 Uiso 1 1 calc R . . . .
C3 C 0.1443(2) 0.27697(17) 0.2597(2) 0.0221(7) Uani 1 1 d . . . . .
H3 H 0.1373 0.2945 0.2189 0.027 Uiso 1 1 calc R . . . .
C3A C 0.4303(2) 0.3562(2) 0.02563(17) 0.0226(8) Uani 1 1 d . . . . .
H3A H 0.4037 0.3264 -0.0015 0.027 Uiso 1 1 calc R . . . .
C3B C 0.3980(2) 0.69107(18) 0.35094(17) 0.0188(7) Uani 1 1 d . . . . .
H3B H 0.4231 0.7302 0.3337 0.023 Uiso 1 1 calc R . . . .
C4 C 0.0571(2) 0.2712(2) 0.28676(18) 0.0233(8) Uani 1 1 d . . . . .
C4A C 0.4565(2) 0.4217(2) 0.00719(17) 0.0210(7) Uani 1 1 d . . . . .
C4B C 0.3586(2) 0.69646(17) 0.40672(17) 0.0169(7) Uani 1 1 d . . . . .
C5 C 0.0123(3) 0.32885(19) 0.3065(2) 0.0269(8) Uani 1 1 d . . . . .
H5 H 0.0397 0.3720 0.3077 0.032 Uiso 1 1 calc R . . . .
C5A C 0.4354(3) 0.4476(2) -0.04922(18) 0.0271(9) Uani 1 1 d . . . . .
H5A H 0.4054 0.4192 -0.0757 0.032 Uiso 1 1 calc R . . . .
C5B C 0.3496(3) 0.76070(19) 0.4346(2) 0.0252(8) Uani 1 1 d . . . . .
H5B H 0.3712 0.8006 0.4164 0.030 Uiso 1 1 calc R . . . .
C6 C -0.0688(3) 0.3241(2) 0.3239(3) 0.0385(11) Uani 1 1 d . . . . .
H6 H -0.0973 0.3640 0.3370 0.046 Uiso 1 1 calc R . . . .
C6A C 0.4573(3) 0.5115(3) -0.0659(2) 0.0298(10) Uani 1 1 d . . . . .
H6A H 0.4416 0.5281 -0.1034 0.036 Uiso 1 1 calc R . . . .
C6B C 0.3100(3) 0.7659(2) 0.48771(19) 0.0277(9) Uani 1 1 d . . . . .
H6B H 0.3041 0.8093 0.5059 0.033 Uiso 1 1 calc R . . . .
C7 C -0.1112(3) 0.2619(3) 0.3230(2) 0.0388(11) Uani 1 1 d . . . . .
H7 H -0.1684 0.2590 0.3348 0.047 Uiso 1 1 calc R . . . .
C7A C 0.5036(3) 0.5536(2) -0.02717(19) 0.0278(8) Uani 1 1 d . . . . .
H7A H 0.5196 0.5983 -0.0390 0.033 Uiso 1 1 calc R . . . .
C7B C 0.2781(3) 0.7071(2) 0.51509(18) 0.0252(8) Uani 1 1 d . . . . .
H7B H 0.2512 0.7110 0.5520 0.030 Uiso 1 1 calc R . . . .
C8 C -0.0691(3) 0.2053(2) 0.3049(2) 0.0301(9) Uani 1 1 d . . . . .
H8 H -0.0972 0.1625 0.3047 0.036 Uiso 1 1 calc R . . . .
C8A C 0.5256(2) 0.53045(19) 0.02729(17) 0.0214(7) Uani 1 1 d . . . . .
H8A H 0.5568 0.5594 0.0527 0.026 Uiso 1 1 calc R . . . .
C8B C 0.2853(2) 0.64425(18) 0.48931(16) 0.0184(7) Uani 1 1 d . . . . .
H8B H 0.2626 0.6052 0.5082 0.022 Uiso 1 1 calc R . . . .
C9 C 0.0150(3) 0.2090(2) 0.28659(19) 0.0268(8) Uani 1 1 d . . . . .
H9 H 0.0433 0.1688 0.2740 0.032 Uiso 1 1 calc R . . . .
C9A C 0.5027(2) 0.46405(18) 0.04641(16) 0.0173(6) Uani 1 1 d . . . . .
C9B C 0.3266(2) 0.63675(16) 0.43437(16) 0.0146(6) Uani 1 1 d . . . . .
C10A C 0.5203(2) 0.43971(18) 0.10484(16) 0.0160(7) Uani 1 1 d . . . . .
C10B C 0.3339(2) 0.57170(17) 0.40561(15) 0.0129(6) Uani 1 1 d . . . . .
C11A C 0.5743(2) 0.47936(17) 0.14542(16) 0.0156(6) Uani 1 1 d . . . . .
C11B C 0.3110(2) 0.50647(16) 0.43446(14) 0.0141(6) Uani 1 1 d . . . . .
C12A C 0.6586(2) 0.49940(17) 0.13005(16) 0.0162(6) Uani 1 1 d . . . . .
C12B C 0.3482(2) 0.48736(17) 0.48982(15) 0.0154(6) Uani 1 1 d . . . . .
C13A C 0.6985(3) 0.47560(17) 0.07837(15) 0.0202(6) Uani 1 1 d . . . . .
H13A H 0.6686 0.4466 0.0523 0.024 Uiso 1 1 calc R . . . .
C13B C 0.4148(2) 0.52561(19) 0.51543(16) 0.0181(7) Uani 1 1 d . . . . .
H13B H 0.4320 0.5673 0.4978 0.022 Uiso 1 1 calc R . . . .
C14A C 0.7801(2) 0.4942(2) 0.0656(2) 0.0255(8) Uani 1 1 d . . . . .
H14A H 0.8066 0.4766 0.0316 0.031 Uiso 1 1 calc R . . . .
C14B C 0.4544(3) 0.5035(2) 0.56472(17) 0.0215(8) Uani 1 1 d . . . . .
H14B H 0.4997 0.5292 0.5806 0.026 Uiso 1 1 calc R . . . .
C15A C 0.8246(2) 0.5387(2) 0.1026(2) 0.0279(9) Uani 1 1 d . . . . .
H15A H 0.8801 0.5526 0.0926 0.033 Uiso 1 1 calc R . . . .
C15B C 0.4286(3) 0.4425(2) 0.59230(17) 0.0231(8) Uani 1 1 d . . . . .
H15B H 0.4558 0.4280 0.6271 0.028 Uiso 1 1 calc R . . . .
C16A C 0.7879(2) 0.56232(19) 0.15319(19) 0.0252(8) Uani 1 1 d . . . . .
H16A H 0.8184 0.5922 0.1781 0.030 Uiso 1 1 calc R . . . .
C16B C 0.3651(2) 0.40453(19) 0.56953(16) 0.0201(7) Uani 1 1 d . . . . .
H16B H 0.3477 0.3639 0.5888 0.024 Uiso 1 1 calc R . . . .
C17A C 0.7050(2) 0.54252(16) 0.16843(16) 0.0192(6) Uani 1 1 d . . . . .
C17B C 0.3242(2) 0.42492(18) 0.51694(15) 0.0166(7) Uani 1 1 d . . . . .
C18A C 0.6685(2) 0.56318(18) 0.22215(17) 0.0208(7) Uani 1 1 d . . . . .
H18A H 0.6980 0.5941 0.2468 0.025 Uiso 1 1 calc R . . . .
C18B C 0.2637(2) 0.38236(19) 0.48964(14) 0.0176(6) Uani 1 1 d . . . . .
H18B H 0.2448 0.3421 0.5088 0.021 Uiso 1 1 calc R . . . .
C19A C 0.5915(2) 0.53907(16) 0.23883(18) 0.0185(6) Uani 1 1 d . . . . .
H19A H 0.5683 0.5516 0.2756 0.022 Uiso 1 1 calc R . . . .
C19B C 0.2322(2) 0.39884(17) 0.43594(16) 0.0172(7) Uani 1 1 d . . . . .
H19B H 0.1931 0.3694 0.4172 0.021 Uiso 1 1 calc R . . . .
C20A C 0.5468(2) 0.49544(17) 0.20099(16) 0.0158(6) Uani 1 1 d . . . . .
C20B C 0.2581(2) 0.45958(17) 0.40843(15) 0.0138(6) Uani 1 1 d . . . . .
C21A C 0.5948(2) 0.39005(18) 0.29656(16) 0.0178(6) Uani 1 1 d . . . . .
C21B C 0.2708(2) 0.56313(17) 0.20844(15) 0.0144(6) Uani 1 1 d . . . . .
C22A C 0.6569(2) 0.37460(18) 0.25632(18) 0.0231(7) Uani 1 1 d . . . . .
H22A H 0.6443 0.3461 0.2238 0.028 Uiso 1 1 calc R . . . .
C22B C 0.2848(2) 0.63331(16) 0.20596(16) 0.0174(7) Uani 1 1 d . . . . .
H22B H 0.2649 0.6619 0.2366 0.021 Uiso 1 1 calc R . . . .
C23A C 0.7376(2) 0.4007(2) 0.2634(2) 0.0286(8) Uani 1 1 d . . . . .
H23A H 0.7799 0.3910 0.2352 0.034 Uiso 1 1 calc R . . . .
C23B C 0.3277(2) 0.66181(19) 0.15891(18) 0.0216(7) Uani 1 1 d . . . . .
H23B H 0.3373 0.7097 0.1571 0.026 Uiso 1 1 calc R . . . .
C24A C 0.7565(3) 0.4408(2) 0.3115(2) 0.0306(9) Uani 1 1 d . . . . .
H24A H 0.8115 0.4593 0.3159 0.037 Uiso 1 1 calc R . . . .
C24B C 0.3563(2) 0.6189(2) 0.11440(16) 0.0219(7) Uani 1 1 d . . . . .
H24B H 0.3872 0.6378 0.0827 0.026 Uiso 1 1 calc R . . . .
C25A C 0.6955(3) 0.45401(19) 0.35317(17) 0.0247(7) Uani 1 1 d . . . . .
H25A H 0.7094 0.4808 0.3864 0.030 Uiso 1 1 calc R . . . .
C25B C 0.3403(2) 0.54932(19) 0.11575(17) 0.0181(7) Uani 1 1 d . . . . .
H25B H 0.3583 0.5214 0.0842 0.022 Uiso 1 1 calc R . . . .
C26A C 0.6136(2) 0.42840(19) 0.34693(17) 0.0199(7) Uani 1 1 d . . . . .
C26B C 0.2977(2) 0.51953(16) 0.16328(14) 0.0149(6) Uani 1 1 d . . . . .
C27A C 0.5524(3) 0.4411(2) 0.39343(18) 0.0227(8) Uani 1 1 d . . . . .
H27A H 0.5559 0.4840 0.4128 0.027 Uiso 1 1 calc R . . . .
C27B C 0.2791(2) 0.44557(17) 0.16249(15) 0.0154(6) Uani 1 1 d . . . . .
H27B H 0.2993 0.4227 0.1260 0.018 Uiso 1 1 calc R . . . .
C28A C 0.4921(3) 0.39818(19) 0.41137(18) 0.0233(8) Uani 1 1 d . . . . .
H28A H 0.4583 0.4130 0.4432 0.028 Uiso 1 1 calc R . . . .
C28B C 0.2017(2) 0.41779(15) 0.18325(14) 0.0149(6) Uani 1 1 d . . . . .
H28B H 0.1809 0.3802 0.1574 0.018 Uiso 1 1 calc R . . . .
C29A C 0.4728(2) 0.33113(19) 0.38721(18) 0.0200(7) Uani 1 1 d . . . . .
C29B C 0.1311(2) 0.45695(17) 0.20927(15) 0.0144(6) Uani 1 1 d . . . . .
C30A C 0.4436(3) 0.2797(2) 0.4248(2) 0.0308(9) Uani 1 1 d . . . . .
H30A H 0.4319 0.2903 0.4645 0.037 Uiso 1 1 calc R . . . .
C30B C 0.0477(2) 0.43695(19) 0.19750(17) 0.0198(7) Uani 1 1 d . . . . .
H30B H 0.0377 0.3986 0.1730 0.024 Uiso 1 1 calc R . . . .
C31A C 0.4316(3) 0.2137(2) 0.4050(2) 0.0361(11) Uani 1 1 d . . . . .
H31A H 0.4125 0.1793 0.4311 0.043 Uiso 1 1 calc R . . . .
C31B C -0.0199(2) 0.47198(19) 0.22092(18) 0.0212(7) Uani 1 1 d . . . . .
H31B H -0.0757 0.4584 0.2115 0.025 Uiso 1 1 calc R . . . .
C32A C 0.4472(3) 0.1975(2) 0.3472(2) 0.0341(10) Uani 1 1 d . . . . .
H32A H 0.4407 0.1518 0.3340 0.041 Uiso 1 1 calc R . . . .
C32B C -0.0065(2) 0.52688(17) 0.25806(19) 0.0210(6) Uani 1 1 d . . . . .
H32B H -0.0529 0.5505 0.2747 0.025 Uiso 1 1 calc R . . . .
C33A C 0.4723(2) 0.24793(19) 0.3086(2) 0.0252(8) Uani 1 1 d . . . . .
H33A H 0.4815 0.2370 0.2686 0.030 Uiso 1 1 calc R . . . .
C33B C 0.0757(2) 0.54721(18) 0.27082(15) 0.0176(7) Uani 1 1 d . . . . .
H33B H 0.0853 0.5844 0.2966 0.021 Uiso 1 1 calc R . . . .
C34A C 0.4842(2) 0.31492(18) 0.32810(18) 0.0182(7) Uani 1 1 d . . . . .
C34B C 0.14339(18) 0.51333(15) 0.24598(15) 0.0137(6) Uani 1 1 d . . . . .
O300 O 0.1709(4) 0.2210(2) 0.4954(3) 0.0504(15) Uani 0.745(4) 1 d D U P A 1
C300 C 0.0518(5) 0.2637(4) 0.4463(3) 0.0474(18) Uani 0.745(4) 1 d . U P A 1
H30C H 0.0824 0.2987 0.4241 0.071 Uiso 0.745(4) 1 calc GR . P A 1
H30D H 0.0359 0.2822 0.4846 0.071 Uiso 0.745(4) 1 calc GR . P A 1
H30E H 0.0010 0.2504 0.4249 0.071 Uiso 0.745(4) 1 calc GR . P A 1
C301 C 0.1042(5) 0.2058(3) 0.4542(3) 0.0436(16) Uani 0.745(4) 1 d D U P A 1
H30F H 0.1289 0.1922 0.4162 0.052 Uiso 0.745(4) 1 calc R . P A 1
H30G H 0.0701 0.1671 0.4690 0.052 Uiso 0.745(4) 1 calc R . P A 1
C302 C 0.2240(5) 0.1644(4) 0.5047(4) 0.048(2) Uani 0.745(4) 1 d D U P A 1
H30H H 0.2466 0.1479 0.4669 0.057 Uiso 0.745(4) 1 calc R . P A 1
H30I H 0.1919 0.1267 0.5231 0.057 Uiso 0.745(4) 1 calc R . P A 1
C303 C 0.2946(9) 0.1861(4) 0.5437(6) 0.080(4) Uani 0.745(4) 1 d . U P A 1
H30J H 0.3246 0.1456 0.5579 0.120 Uiso 0.745(4) 1 calc GR . P A 1
H30K H 0.2718 0.2115 0.5771 0.120 Uiso 0.745(4) 1 calc GR . P A 1
H30L H 0.3335 0.2153 0.5219 0.120 Uiso 0.745(4) 1 calc GR . P A 1
Cl2 Cl 0.1508(8) 0.2155(4) 0.5406(6) 0.130(4) Uani 0.255(4) 1 d D U P A 2
Cl3 Cl 0.3039(12) 0.1548(11) 0.5284(8) 0.174(7) Uani 0.255(4) 1 d D U P A 2
Cl30 Cl 0.2261(5) 0.2157(3) 0.4249(3) 0.069(2) Uani 0.255(4) 1 d D U P A 2
C304 C 0.212(2) 0.175(2) 0.4900(11) 0.111(11) Uani 0.255(4) 1 d D U P A 2
H304 H 0.1840 0.1311 0.4810 0.133 Uiso 0.255(4) 1 calc R . P A 2
O200 O 0.22020(17) 0.89322(14) 0.57178(12) 0.0241(6) Uani 1 1 d . . . . .
C200 C 0.3621(3) 0.9169(3) 0.5960(2) 0.0352(10) Uani 1 1 d . . . . .
H20A H 0.3824 0.8942 0.5604 0.053 Uiso 1 1 calc GR . . . .
H20B H 0.4048 0.9130 0.6267 0.053 Uiso 1 1 calc GR . . . .
H20C H 0.3515 0.9652 0.5877 0.053 Uiso 1 1 calc GR . . . .
C201 C 0.2821(3) 0.8835(2) 0.61591(17) 0.0278(8) Uani 1 1 d . . . . .
H20D H 0.2915 0.8341 0.6225 0.033 Uiso 1 1 calc R . . . .
H20E H 0.2630 0.9043 0.6531 0.033 Uiso 1 1 calc R . . . .
C202 C 0.1400(3) 0.8655(2) 0.5890(2) 0.0296(9) Uani 1 1 d . . . . .
H20F H 0.1123 0.8965 0.6172 0.036 Uiso 1 1 calc R . . . .
H20G H 0.1481 0.8205 0.6081 0.036 Uiso 1 1 calc R . . . .
C203 C 0.0869(3) 0.8576(3) 0.5362(2) 0.0399(11) Uani 1 1 d . . . . .
H20H H 0.1139 0.8257 0.5090 0.060 Uiso 1 1 calc GR . . . .
H20I H 0.0800 0.9021 0.5171 0.060 Uiso 1 1 calc GR . . . .
H20J H 0.0315 0.8397 0.5474 0.060 Uiso 1 1 calc GR . . . .
Cl1A Cl 0.15818(9) 0.70590(6) 0.35153(7) 0.0484(3) Uani 1 1 d . . . . .
Cl4 Cl -0.00551(9) 0.75609(8) 0.38533(8) 0.0598(4) Uani 1 1 d . . . . .
Cl10 Cl 0.13414(8) 0.84955(6) 0.37336(5) 0.0355(2) Uani 1 1 d . . . . .
C100 C 0.0866(3) 0.7740(2) 0.3467(2) 0.0368(11) Uani 1 1 d . . . . .
H100 H 0.0718 0.7810 0.3047 0.044 Uiso 1 1 calc R . . . .

loop_
_atom_site_aniso_label
_atom_site_aniso_U_11
_atom_site_aniso_U_22
_atom_site_aniso_U_33
_atom_site_aniso_U_23
_atom_site_aniso_U_13
_atom_site_aniso_U_12
Ir1 0.01170(5) 0.01187(4) 0.01364(5) -0.00188(4) 0.00026(5) 0.00026(4)
Cl1 0.0175(4) 0.0173(3) 0.0272(4) -0.0083(3) 0.0027(4) -0.0015(3)
P1A 0.0114(3) 0.0160(4) 0.0143(4) -0.0038(3) -0.0007(3) 0.0004(3)
P1B 0.0105(4) 0.0137(3) 0.0114(3) -0.0008(3) 0.0003(3) 0.0005(3)
O1 0.0309(14) 0.0202(11) 0.0374(16) -0.0043(13) 0.0050(15) 0.0002(9)
O1A 0.0132(11) 0.0185(10) 0.0172(12) -0.0045(10) 0.0016(10) -0.0005(9)
O1B 0.0123(10) 0.0157(10) 0.0125(11) -0.0033(9) -0.0003(9) -0.0006(8)
O2A 0.0151(11) 0.0166(11) 0.0175(12) -0.0028(9) 0.0013(10) -0.0003(9)
O2B 0.0113(10) 0.0200(11) 0.0108(11) -0.0010(9) 0.0002(9) -0.0002(8)
N1A 0.0122(13) 0.0209(14) 0.0180(15) -0.0008(10) -0.0035(11) 0.0001(10)
N1B 0.0117(10) 0.0140(11) 0.0133(12) -0.0001(11) -0.0005(11) 0.0006(8)
C1 0.0190(18) 0.0226(16) 0.0196(17) 0.0073(13) 0.0004(14) 0.0051(13)
C1A 0.0120(13) 0.0215(15) 0.0157(15) -0.0048(15) 0.0006(12) 0.0020(13)
C1B 0.0096(14) 0.0150(14) 0.0143(15) -0.0039(12) -0.0008(12) 0.0007(11)
C2 0.0205(15) 0.0167(13) 0.0143(14) 0.0011(11) 0.0019(17) 0.0003(14)
C2A 0.0158(16) 0.0239(17) 0.0213(18) -0.0094(14) 0.0032(15) -0.0050(13)
C2B 0.0144(14) 0.0190(16) 0.0137(14) 0.0001(12) 0.0010(13) -0.0006(12)
C3 0.0233(15) 0.0188(14) 0.0242(17) 0.0000(15) 0.0002(17) -0.0005(12)
C3A 0.0144(16) 0.0336(19) 0.0197(17) -0.0109(15) 0.0005(14) -0.0040(14)
C3B 0.0162(15) 0.0188(15) 0.0213(17) 0.0023(13) 0.0026(15) -0.0030(13)
C4 0.0207(18) 0.0244(18) 0.025(2) -0.0003(15) -0.0030(16) -0.0028(14)
C4A 0.0127(15) 0.0330(19) 0.0172(17) -0.0078(15) 0.0006(14) 0.0011(14)
C4B 0.0146(15) 0.0161(15) 0.0199(17) -0.0019(13) -0.0011(14) -0.0027(12)
C5 0.027(2) 0.0183(16) 0.035(2) 0.0027(16) -0.0004(19) 0.0011(15)
C5A 0.0196(18) 0.042(2) 0.0193(19) -0.0077(17) -0.0030(16) 0.0013(16)
C5B 0.0254(19) 0.0149(16) 0.035(2) -0.0059(15) 0.0053(18) -0.0047(14)
C6 0.032(2) 0.031(2) 0.052(3) -0.002(2) 0.008(2) 0.0018(18)
C6A 0.024(2) 0.043(3) 0.022(2) -0.0007(18) -0.0054(17) 0.0068(19)
C6B 0.027(2) 0.0248(17) 0.031(2) -0.0150(15) 0.0081(19) -0.0030(16)
C7 0.027(2) 0.044(3) 0.046(3) 0.003(2) 0.005(2) -0.004(2)
C7A 0.025(2) 0.034(2) 0.025(2) 0.0022(16) -0.0032(17) 0.0036(17)
C7B 0.0238(19) 0.0278(18) 0.0240(19) -0.0100(15) 0.0068(16) -0.0044(15)
C8 0.031(2) 0.029(2) 0.031(2) 0.0018(17) -0.0008(19) -0.0118(17)
C8A 0.0207(18) 0.0244(17) 0.0191(17) -0.0010(14) -0.0017(15) 0.0034(14)
C8B 0.0173(17) 0.0197(14) 0.0183(16) -0.0032(13) 0.0034(14) -0.0012(13)
C9 0.029(2) 0.0246(18) 0.027(2) -0.0010(16) -0.0016(18) -0.0046(15)
C9A 0.0113(15) 0.0244(16) 0.0161(16) -0.0041(13) 0.0021(13) 0.0017(13)
C9B 0.0126(14) 0.0146(14) 0.0167(16) -0.0028(12) 0.0008(12) -0.0005(11)
C10A 0.0122(15) 0.0195(16) 0.0162(16) -0.0061(13) 0.0013(13) 0.0006(12)
C10B 0.0104(14) 0.0154(14) 0.0131(15) -0.0026(12) -0.0010(12) 0.0010(11)
C11A 0.0118(14) 0.0175(15) 0.0175(16) -0.0029(13) -0.0029(13) 0.0011(12)
C11B 0.0162(16) 0.0148(13) 0.0114(13) 0.0000(11) 0.0015(13) 0.0006(12)
C12A 0.0138(15) 0.0168(15) 0.0179(16) 0.0012(13) -0.0019(13) 0.0016(12)
C12B 0.0145(15) 0.0190(15) 0.0129(15) -0.0021(12) 0.0003(13) 0.0012(12)
C13A 0.0170(15) 0.0218(15) 0.0216(16) 0.0002(12) 0.0007(17) 0.0012(15)
C13B 0.0165(16) 0.0226(16) 0.0153(16) -0.0019(13) 0.0006(14) -0.0014(13)
C14A 0.0169(17) 0.0279(19) 0.032(2) 0.0033(16) 0.0063(16) 0.0037(14)
C14B 0.0198(19) 0.0272(19) 0.0175(17) -0.0011(14) 0.0002(15) -0.0026(15)
C15A 0.0126(16) 0.030(2) 0.041(2) 0.0054(18) 0.0025(16) -0.0021(14)
C15B 0.0257(19) 0.0305(19) 0.0131(16) 0.0031(15) -0.0043(15) 0.0032(15)
C16A 0.0162(18) 0.0265(17) 0.033(2) 0.0044(15) -0.0062(17) -0.0044(14)
C16B 0.0225(17) 0.0235(16) 0.0143(16) 0.0033(13) -0.0016(15) -0.0012(14)
C17A 0.0154(15) 0.0178(14) 0.0244(16) 0.0029(12) -0.0032(17) -0.0014(13)
C17B 0.0155(15) 0.0240(16) 0.0103(14) 0.0013(12) 0.0017(12) 0.0007(12)
C18A 0.0209(16) 0.0204(16) 0.0211(17) -0.0008(13) -0.0088(15) -0.0058(13)
C18B 0.0208(16) 0.0173(14) 0.0146(14) 0.0002(14) 0.0020(13) -0.0005(14)
C19A 0.0192(15) 0.0195(14) 0.0169(15) -0.0050(14) -0.0043(15) -0.0018(12)
C19B 0.0177(16) 0.0193(16) 0.0147(15) -0.0026(12) 0.0021(13) -0.0038(12)
C20A 0.0128(15) 0.0173(15) 0.0172(16) -0.0021(13) -0.0003(14) -0.0015(12)
C20B 0.0135(15) 0.0174(14) 0.0106(14) -0.0006(12) 0.0012(12) 0.0015(12)
C21A 0.0146(14) 0.0199(16) 0.0188(15) 0.0003(13) -0.0030(13) 0.0021(13)
C21B 0.0135(14) 0.0157(14) 0.0140(15) 0.0015(12) -0.0019(12) 0.0009(11)
C22A 0.0168(13) 0.0275(16) 0.0248(17) -0.0020(17) -0.0061(16) -0.0004(12)
C22B 0.0145(15) 0.0163(15) 0.0214(15) 0.0016(11) -0.0036(13) -0.0008(11)
C23A 0.0182(16) 0.039(2) 0.029(2) -0.0001(18) 0.0022(17) 0.0014(14)
C23B 0.0167(15) 0.0197(16) 0.028(2) 0.0066(14) -0.0026(15) -0.0030(13)
C24A 0.0188(18) 0.033(2) 0.040(2) 0.0039(19) -0.0074(19) -0.0067(16)
C24B 0.0145(14) 0.0296(18) 0.0214(16) 0.0115(17) 0.0005(13) -0.0024(15)
C25A 0.0212(17) 0.0255(17) 0.0274(18) -0.0016(14) -0.0078(19) -0.0029(16)
C25B 0.0104(15) 0.0266(18) 0.0173(17) 0.0036(14) -0.0006(14) 0.0024(13)
C26A 0.0181(17) 0.0225(17) 0.0191(17) -0.0018(14) -0.0057(14) 0.0000(13)
C26B 0.0112(13) 0.0200(14) 0.0135(13) 0.0025(11) -0.0011(15) 0.0022(13)
C27A 0.026(2) 0.0207(17) 0.0220(18) -0.0046(14) -0.0035(16) 0.0026(15)
C27B 0.0164(16) 0.0180(15) 0.0118(14) -0.0027(12) -0.0020(12) -0.0013(12)
C28A 0.0231(18) 0.0258(18) 0.0210(18) -0.0026(14) -0.0017(16) 0.0053(14)
C28B 0.0136(14) 0.0166(13) 0.0146(13) -0.0024(11) -0.0028(15) 0.0007(13)
C29A 0.0172(17) 0.0205(17) 0.0222(18) 0.0030(14) -0.0033(15) 0.0026(13)
C29B 0.0116(14) 0.0173(15) 0.0144(16) 0.0024(12) 0.0001(13) 0.0017(12)
C30A 0.031(2) 0.032(2) 0.029(2) 0.0104(18) -0.0030(19) 0.0026(17)
C30B 0.0205(17) 0.0209(16) 0.0178(17) -0.0023(13) -0.0002(15) -0.0022(13)
C31A 0.033(2) 0.026(2) 0.049(3) 0.015(2) -0.010(2) -0.0018(17)
C31B 0.0129(15) 0.0263(17) 0.0243(18) 0.0033(15) -0.0008(14) -0.0013(13)
C32A 0.028(2) 0.0188(18) 0.056(3) 0.0019(19) -0.011(2) 0.0001(15)
C32B 0.0145(13) 0.0275(15) 0.0209(16) 0.0006(16) 0.0027(16) 0.0040(12)
C33A 0.0195(18) 0.0210(17) 0.035(2) -0.0057(16) -0.0105(17) 0.0028(14)
C33B 0.0164(15) 0.0198(15) 0.0166(17) -0.0004(12) 0.0015(13) 0.0023(12)
C34A 0.0121(15) 0.0177(15) 0.0247(19) 0.0012(14) -0.0048(14) 0.0009(12)
C34B 0.0114(12) 0.0167(13) 0.0131(15) 0.0011(12) -0.0009(13) -0.0001(10)
O300 0.057(3) 0.033(2) 0.061(4) 0.010(2) -0.005(3) 0.003(2)
C300 0.050(4) 0.054(4) 0.038(4) 0.007(3) 0.002(3) -0.018(3)
C301 0.046(4) 0.040(3) 0.045(4) -0.010(3) 0.006(3) -0.009(3)
C302 0.039(4) 0.038(4) 0.066(5) -0.002(3) -0.009(4) -0.002(3)
C303 0.097(8) 0.033(4) 0.109(9) -0.023(4) -0.077(8) 0.027(4)
Cl2 0.162(8) 0.062(4) 0.167(8) 0.006(5) 0.136(7) -0.003(5)
Cl3 0.126(9) 0.253(13) 0.143(10) 0.052(10) -0.007(8) 0.026(9)
Cl30 0.084(5) 0.044(3) 0.079(4) -0.026(3) -0.015(4) 0.012(3)
C304 0.104(17) 0.13(2) 0.101(12) -0.002(11) 0.022(11) 0.040(15)
O200 0.0249(14) 0.0252(14) 0.0224(13) 0.0000(10) 0.0054(11) 0.0004(10)
C200 0.033(2) 0.044(3) 0.029(2) -0.010(2) 0.006(2) -0.008(2)
C201 0.030(2) 0.0292(18) 0.0238(17) -0.0018(17) 0.0029(16) -0.0007(17)
C202 0.028(2) 0.027(2) 0.034(2) 0.0108(16) 0.0100(19) 0.0002(15)
C203 0.025(2) 0.046(3) 0.049(3) 0.016(2) 0.000(2) -0.0026(19)
Cl1A 0.0461(7) 0.0317(6) 0.0674(9) -0.0048(6) -0.0215(7) 0.0053(5)
Cl4 0.0327(6) 0.0657(9) 0.0810(11) 0.0288(8) -0.0049(7) -0.0093(6)
Cl10 0.0419(6) 0.0284(5) 0.0360(6) 0.0015(4) -0.0040(5) -0.0034(4)
C100 0.034(2) 0.031(2) 0.046(3) 0.006(2) -0.016(2) -0.0032(19)

loop_
_atom_type_symbol
_atom_type_description
_atom_type_scat_dispersion_real
_atom_type_scat_dispersion_imag
_atom_type_scat_source
C C 0.0033 0.0016 'International Tables Vol C Tables 4.2.6.8 and 6.1.1.4'
H H 0.0000 0.0000 'International Tables Vol C Tables 4.2.6.8 and 6.1.1.4'
Cl Cl 0.1484 0.1585 'International Tables Vol C Tables 4.2.6.8 and 6.1.1.4'
Ir Ir -1.4442 7.9887 'International Tables Vol C Tables 4.2.6.8 and 6.1.1.4'
N N 0.0061 0.0033 'International Tables Vol C Tables 4.2.6.8 and 6.1.1.4'
O O 0.0106 0.0060 'International Tables Vol C Tables 4.2.6.8 and 6.1.1.4'
P P 0.1023 0.0942 'International Tables Vol C Tables 4.2.6.8 and 6.1.1.4'

loop_
_geom_angle_atom_site_label_1
_geom_angle_atom_site_label_2
_geom_angle_atom_site_label_3
_geom_angle
P1A Ir1 Cl1 89.10(3)
P1B Ir1 Cl1 174.36(3)
P1B Ir1 P1A 95.30(3)
P1B Ir1 C2 90.86(9)
P1B Ir1 C27B 88.36(9)
P1B Ir1 C28B 89.27(8)
C1 Ir1 Cl1 86.73(11)
C1 Ir1 P1A 104.54(10)
C1 Ir1 P1B 95.56(11)
C1 Ir1 C2 37.81(13)
C1 Ir1 C27B 162.86(13)
C1 Ir1 C28B 125.75(13)
C2 Ir1 Cl1 87.79(9)
C2 Ir1 P1A 142.34(10)
C2 Ir1 C27B 125.69(13)
C27B Ir1 Cl1 87.98(9)
C27B Ir1 P1A 91.66(9)
C28B Ir1 Cl1 85.21(8)
C28B Ir1 P1A 128.82(9)
C28B Ir1 C2 88.28(13)
C28B Ir1 C27B 37.42(12)
O1A P1A Ir1 119.03(9)
O1A P1A N1A 99.16(14)
O2A P1A Ir1 109.31(10)
O2A P1A O1A 100.48(13)
O2A P1A N1A 106.24(14)
N1A P1A Ir1 120.25(11)
O1B P1B Ir1 115.81(9)
O1B P1B O2B 104.08(13)
O1B P1B N1B 105.58(13)
O2B P1B Ir1 119.92(9)
O2B P1B N1B 96.69(13)
N1B P1B Ir1 112.33(11)
C3 O1 H1 109.5
C1A O1A P1A 121.3(2)
C1B O1B P1B 120.8(2)
C20A O2A P1A 125.1(2)
C20B O2B P1B 121.8(2)
C21A N1A P1A 125.2(2)
C34A N1A P1A 121.4(2)
C34A N1A C21A 113.0(3)
C21B N1B P1B 114.4(2)
C21B N1B C34B 112.1(3)
C34B N1B P1B 111.6(2)
Ir1 C1 H1A 108(2)
Ir1 C1 H1B 110(2)
H1A C1 H1B 113.3(2)
C2 C1 Ir1 72.1(2)
C2 C1 H1A 121.1(18)
C2 C1 H1B 121.5(19)
O1A C1A C2A 116.9(3)
C10A C1A O1A 119.9(3)
C10A C1A C2A 123.0(3)
O1B C1B C2B 115.9(3)
C10B C1B O1B 120.3(3)
C10B C1B C2B 123.7(3)
Ir1 C2 H2 113.3
C1 C2 Ir1 70.1(2)
C1 C2 H2 113.3
C1 C2 C3 122.8(3)
C3 C2 Ir1 117.4(2)
C3 C2 H2 113.3
C1A C2A H2A 120.4
C3A C2A C1A 119.1(4)
C3A C2A H2A 120.4
C1B C2B H2B 120.5
C3B C2B C1B 119.1(3)
C3B C2B H2B 120.5
O1 C3 C2 113.2(3)
O1 C3 H3 107.7
O1 C3 C4 107.9(3)
C2 C3 H3 107.7
C4 C3 C2 112.3(3)
C4 C3 H3 107.7
C2A C3A H3A 119.6
C2A C3A C4A 120.9(3)
C4A C3A H3A 119.6
C2B C3B H3B 119.8
C2B C3B C4B 120.3(3)
C4B C3B H3B 119.8
C5 C4 C3 122.1(3)
C9 C4 C3 120.2(4)
C9 C4 C5 117.4(4)
C3A C4A C5A 121.6(4)
C3A C4A C9A 119.4(3)
C9A C4A C5A 119.0(4)
C5B C4B C3B 120.9(3)
C5B C4B C9B 119.5(3)
C9B C4B C3B 119.6(3)
C4 C5 H5 119.3
C6 C5 C4 121.4(4)
C6 C5 H5 119.3
C4A C5A H5A 119.2
C6A C5A C4A 121.5(4)
C6A C5A H5A 119.2
C4B C5B H5B 119.6
C6B C5B C4B 120.7(4)
C6B C5B H5B 119.6
C5 C6 H6 119.5
C5 C6 C7 121.1(4)
C7 C6 H6 119.5
C5A C6A H6A 120.2
C5A C6A C7A 119.6(4)
C7A C6A H6A 120.2
C5B C6B H6B 120.0
C5B C6B C7B 120.0(3)
C7B C6B H6B 120.0
C6 C7 H7 120.7
C8 C7 C6 118.7(4)
C8 C7 H7 120.7
C6A C7A H7A 119.7
C8A C7A C6A 120.6(4)
C8A C7A H7A 119.7
C6B C7B H7B 119.6
C8B C7B C6B 120.9(4)
C8B C7B H7B 119.6
C7 C8 H8 119.4
C7 C8 C9 121.2(4)
C9 C8 H8 119.4
C7A C8A H8A 119.4
C7A C8A C9A 121.2(4)
C9A C8A H8A 119.4
C7B C8B H8B 119.6
C7B C8B C9B 120.7(3)
C9B C8B H8B 119.6
C4 C9 C8 120.2(4)
C4 C9 H9 119.9
C8 C9 H9 119.9
C4A C9A C10A 119.4(3)
C8A C9A C4A 118.0(3)
C8A C9A C10A 122.5(3)
C4B C9B C8B 118.2(3)
C4B C9B C10B 119.7(3)
C8B C9B C10B 122.1(3)
C1A C10A C9A 117.4(3)
C1A C10A C11A 121.4(3)
C9A C10A C11A 121.2(3)
C1B C10B C9B 117.1(3)
C1B C10B C11B 120.3(3)
C9B C10B C11B 122.6(3)
C12A C11A C10A 121.8(3)
C20A C11A C10A 120.9(3)
C20A C11A C12A 117.2(3)
C12B C11B C10B 120.8(3)
C20B C11B C10B 122.0(3)
C20B C11B C12B 117.1(3)
C13A C12A C11A 122.0(3)
C13A C12A C17A 118.4(3)
C17A C12A C11A 119.5(3)
C13B C12B C11B 121.9(3)
C17B C12B C11B 119.6(3)
C17B C12B C13B 118.1(3)
C12A C13A H13A 119.7
C14A C13A C12A 120.7(4)
C14A C13A H13A 119.7
C12B C13B H13B 119.4
C14B C13B C12B 121.2(4)
C14B C13B H13B 119.4
C13A C14A H14A 119.7
C13A C14A C15A 120.7(4)
C15A C14A H14A 119.7
C13B C14B H14B 119.8
C13B C14B C15B 120.3(4)
C15B C14B H14B 119.8
C14A C15A H15A 120.0
C16A C15A C14A 120.1(4)
C16A C15A H15A 120.0
C14B C15B H15B 119.7
C16B C15B C14B 120.5(4)
C16B C15B H15B 119.7
C15A C16A H16A 119.7
C15A C16A C17A 120.6(4)
C17A C16A H16A 119.7
C15B C16B H16B 119.7
C15B C16B C17B 120.6(3)
C17B C16B H16B 119.7
C16A C17A C12A 119.5(3)
C16A C17A C18A 121.0(3)
C18A C17A C12A 119.4(3)
C12B C17B C16B 119.1(3)
C18B C17B C12B 119.6(3)
C18B C17B C16B 121.1(3)
C17A C18A H18A 119.7
C19A C18A C17A 120.7(3)
C19A C18A H18A 119.7
C17B C18B H18B 119.8
C19B C18B C17B 120.4(3)
C19B C18B H18B 119.8
C18A C19A H19A 120.4
C18A C19A C20A 119.3(4)
C20A C19A H19A 120.4
C18B C19B H19B 120.1
C18B C19B C20B 119.7(3)
C20B C19B H19B 120.1
O2A C20A C19A 116.1(3)
C11A C20A O2A 120.7(3)
C11A C20A C19A 123.0(3)
O2B C20B C19B 116.6(3)
C11B C20B O2B 120.2(3)
C11B C20B C19B 123.1(3)
C22A C21A N1A 121.4(3)
C22A C21A C26A 120.7(3)
C26A C21A N1A 117.9(3)
C22B C21B N1B 118.2(3)
C22B C21B C26B 121.3(3)
C26B C21B N1B 120.5(3)
C21A C22A H22A 120.0
C21A C22A C23A 120.0(4)
C23A C22A H22A 120.0
C21B C22B H22B 119.8
C23B C22B C21B 120.3(3)
C23B C22B H22B 119.8
C22A C23A H23A 120.0
C24A C23A C22A 120.0(4)
C24A C23A H23A 120.0
C22B C23B H23B 120.5
C22B C23B C24B 118.9(3)
C24B C23B H23B 120.5
C23A C24A H24A 119.9
C25A C24A C23A 120.1(4)
C25A C24A H24A 119.9
C23B C24B H24B 119.5
C25B C24B C23B 121.0(3)
C25B C24B H24B 119.5
C24A C25A H25A 119.6
C24A C25A C26A 120.9(4)
C26A C25A H25A 119.6
C24B C25B H25B 119.6
C24B C25B C26B 120.8(4)
C26B C25B H25B 119.6
C21A C26A C27A 123.1(3)
C25A C26A C21A 118.1(4)
C25A C26A C27A 118.8(3)
C21B C26B C25B 117.5(3)
C21B C26B C27B 122.9(3)
C25B C26B C27B 119.5(3)
C26A C27A H27A 116.9
C28A C27A C26A 126.3(4)
C28A C27A H27A 116.9
Ir1 C27B H27B 112.6
C26B C27B Ir1 120.2(2)
C26B C27B H27B 112.6
C28B C27B Ir1 69.32(19)
C28B C27B C26B 122.8(3)
C28B C27B H27B 112.6
C27A C28A H28A 116.6
C27A C28A C29A 126.8(4)
C29A C28A H28A 116.6
Ir1 C28B H28B 111.6
C27B C28B Ir1 73.3(2)
C27B C28B H28B 111.6
C27B C28B C29B 126.1(3)
C29B C28B Ir1 117.2(2)
C29B C28B H28B 111.6
C30A C29A C28A 118.9(4)
C34A C29A C28A 122.9(4)
C34A C29A C30A 118.2(4)
C30B C29B C28B 119.4(3)
C34B C29B C28B 122.9(3)
C34B C29B C30B 117.7(3)
C29A C30A H30A 119.5
C31A C30A C29A 121.0(4)
C31A C30A H30A 119.5
C29B C30B H30B 119.4
C31B C30B C29B 121.3(3)
C31B C30B H30B 119.4
C30A C31A H31A 119.9
C32A C31A C30A 120.2(4)
C32A C31A H31A 119.9
C30B C31B H31B 119.9
C30B C31B C32B 120.2(3)
C32B C31B H31B 119.9
C31A C32A H32A 120.0
C31A C32A C33A 120.0(4)
C33A C32A H32A 120.0
C31B C32B H32B 120.2
C31B C32B C33B 119.5(3)
C33B C32B H32B 120.2
C32A C33A H33A 119.9
C32A C33A C34A 120.2(4)
C34A C33A H33A 119.9
C32B C33B H33B 119.9
C34B C33B C32B 120.3(3)
C34B C33B H33B 119.9
C29A C34A N1A 119.0(3)
C33A C34A N1A 120.8(4)
C33A C34A C29A 120.2(4)
C29B C34B N1B 119.5(3)
C33B C34B N1B 119.5(3)
C33B C34B C29B 121.0(3)
C302 O300 C301 112.0(6)
H30C C300 H30D 109.5
H30C C300 H30E 109.5
H30D C300 H30E 109.5
C301 C300 H30C 109.5
C301 C300 H30D 109.5
C301 C300 H30E 109.5
O300 C301 H30F 109.6
O300 C301 H30G 109.6
C300 C301 O300 110.3(6)
C300 C301 H30F 109.6
C300 C301 H30G 109.6
H30F C301 H30G 108.1
O300 C302 H30H 110.0
O300 C302 H30I 110.0
O300 C302 C303 108.4(7)
H30H C302 H30I 108.4
C303 C302 H30H 110.0
C303 C302 H30I 110.0
C302 C303 H30J 109.5
C302 C303 H30K 109.5
C302 C303 H30L 109.5
H30J C303 H30K 109.5
H30J C303 H30L 109.5
H30K C303 H30L 109.5
Cl2 C304 Cl3 104.0(18)
Cl2 C304 H304 106.2
Cl3 C304 H304 106.2
Cl30 C304 Cl2 117.0(19)
Cl30 C304 Cl3 116(2)
Cl30 C304 H304 106.2
C201 O200 C202 111.5(3)
H20A C200 H20B 109.5
H20A C200 H20C 109.5
H20B C200 H20C 109.5
C201 C200 H20A 109.5
C201 C200 H20B 109.5
C201 C200 H20C 109.5
O200 C201 C200 108.2(3)
O200 C201 H20D 110.1
O200 C201 H20E 110.1
C200 C201 H20D 110.1
C200 C201 H20E 110.1
H20D C201 H20E 108.4
O200 C202 H20F 110.0
O200 C202 H20G 110.0
O200 C202 C203 108.6(4)
H20F C202 H20G 108.3
C203 C202 H20F 110.0
C203 C202 H20G 110.0
C202 C203 H20H 109.5
C202 C203 H20I 109.5
C202 C203 H20J 109.5
H20H C203 H20I 109.5
H20H C203 H20J 109.5
H20I C203 H20J 109.5
Cl1A C100 Cl10 109.7(3)
Cl1A C100 H100 108.5
Cl4 C100 Cl1A 111.0(3)
Cl4 C100 Cl10 110.6(3)
Cl4 C100 H100 108.5
Cl10 C100 H100 108.5

loop_
_geom_bond_atom_site_label_1
_geom_bond_atom_site_label_2
_geom_bond_distance
Ir1 Cl1 2.4336(8)
Ir1 P1A 2.3273(8)
Ir1 P1B 2.1917(8)
Ir1 C1 2.183(4)
Ir1 C2 2.209(4)
Ir1 C27B 2.246(3)
Ir1 C28B 2.194(3)
P1A O1A 1.644(3)
P1A O2A 1.617(3)
P1A N1A 1.666(3)
P1B O1B 1.599(2)
P1B O2B 1.613(2)
P1B N1B 1.699(3)
O1 H1 0.8400
O1 C3 1.424(4)
O1A C1A 1.407(4)
O1B C1B 1.405(4)
O2A C20A 1.395(4)
O2B C20B 1.400(4)
N1A C21A 1.444(4)
N1A C34A 1.435(5)
N1B C21B 1.446(4)
N1B C34B 1.452(4)
C1 H1A 0.9900(14)
C1 H1B 0.9898(14)
C1 C2 1.424(5)
C1A C2A 1.415(5)
C1A C10A 1.369(5)
C1B C2B 1.410(5)
C1B C10B 1.375(5)
C2 H2 1.0000
C2 C3 1.566(5)
C2A H2A 0.9500
C2A C3A 1.364(6)
C2B H2B 0.9500
C2B C3B 1.365(5)
C3 H3 1.0000
C3 C4 1.522(5)
C3A H3A 0.9500
C3A C4A 1.413(6)
C3B H3B 0.9500
C3B C4B 1.425(5)
C4 C5 1.408(6)
C4 C9 1.387(5)
C4A C5A 1.426(6)
C4A C9A 1.425(5)
C4B C5B 1.417(5)
C4B C9B 1.422(5)
C5 H5 0.9500
C5 C6 1.351(6)
C5A H5A 0.9500
C5A C6A 1.353(7)
C5B H5B 0.9500
C5B C6B 1.371(6)
C6 H6 0.9500
C6 C7 1.392(7)
C6A H6A 0.9500
C6A C7A 1.416(6)
C6B H6B 0.9500
C6B C7B 1.404(6)
C7 H7 0.9500
C7 C8 1.357(7)
C7A H7A 0.9500
C7A C8A 1.371(6)
C7B H7B 0.9500
C7B C8B 1.368(5)
C8 H8 0.9500
C8 C9 1.402(6)
C8A H8A 0.9500
C8A C9A 1.418(5)
C8B H8B 0.9500
C8B C9B 1.425(5)
C9 H9 0.9500
C9A C10A 1.446(5)
C9B C10B 1.437(5)
C10A C11A 1.483(5)
C10B C11B 1.482(5)
C11A C12A 1.438(5)
C11A C20A 1.381(5)
C11B C12B 1.447(5)
C11B C20B 1.379(5)
C12A C13A 1.420(5)
C12A C17A 1.424(5)
C12B C13B 1.422(5)
C12B C17B 1.422(5)
C13A H13A 0.9500
C13A C14A 1.377(5)
C13B H13B 0.9500
C13B C14B 1.362(5)
C14A H14A 0.9500
C14A C15A 1.405(6)
C14B H14B 0.9500
C14B C15B 1.410(6)
C15A H15A 0.9500
C15A C16A 1.377(6)
C15B H15B 0.9500
C15B C16B 1.357(5)
C16A H16A 0.9500
C16A C17A 1.414(5)
C16B H16B 0.9500
C16B C17B 1.424(5)
C17A C18A 1.418(5)
C17B C18B 1.417(5)
C18A H18A 0.9500
C18A C19A 1.366(5)
C18B H18B 0.9500
C18B C19B 1.365(5)
C19A H19A 0.9500
C19A C20A 1.408(5)
C19B H19B 0.9500
C19B C20B 1.406(5)
C21A C22A 1.383(5)
C21A C26A 1.407(5)
C21B C22B 1.392(4)
C21B C26B 1.406(5)
C22A H22A 0.9500
C22A C23A 1.389(5)
C22B H22B 0.9500
C22B C23B 1.390(5)
C23A H23A 0.9500
C23A C24A 1.385(6)
C23B H23B 0.9500
C23B C24B 1.395(6)
C24A H24A 0.9500
C24A C25A 1.384(6)
C24B H24B 0.9500
C24B C25B 1.386(5)
C25A H25A 0.9500
C25A C26A 1.402(5)
C25B H25B 0.9500
C25B C26B 1.407(5)
C26A C27A 1.461(6)
C26B C27B 1.477(5)
C27A H27A 0.9500
C27A C28A 1.339(6)
C27B H27B 1.0000
C27B C28B 1.425(5)
C28A H28A 0.9500
C28A C29A 1.456(5)
C28B H28B 1.0000
C28B C29B 1.483(5)
C29A C30A 1.403(6)
C29A C34A 1.401(6)
C29B C30B 1.407(5)
C29B C34B 1.400(5)
C30A H30A 0.9500
C30A C31A 1.382(7)
C30B H30B 0.9500
C30B C31B 1.382(5)
C31A H31A 0.9500
C31A C32A 1.381(7)
C31B H31B 0.9500
C31B C32B 1.386(5)
C32A H32A 0.9500
C32A C33A 1.383(6)
C32B H32B 0.9500
C32B C33B 1.396(5)
C33A H33A 0.9500
C33A C34A 1.398(5)
C33B H33B 0.9500
C33B C34B 1.384(4)
O300 C301 1.449(9)
O300 C302 1.409(9)
C300 H30C 0.9800
C300 H30D 0.9800
C300 H30E 0.9800
C300 C301 1.417(10)
C301 H30F 0.9900
C301 H30G 0.9900
C302 H30H 0.9900
C302 H30I 0.9900
C302 C303 1.495(12)
C303 H30J 0.9800
C303 H30K 0.9800
C303 H30L 0.9800
Cl2 C304 1.71(2)
Cl3 C304 1.74(3)
Cl30 C304 1.70(2)
C304 H304 1.0000
O200 C201 1.422(5)
O200 C202 1.439(5)
C200 H20A 0.9800
C200 H20B 0.9800
C200 H20C 0.9800
C200 C201 1.500(6)
C201 H20D 0.9900
C201 H20E 0.9900
C202 H20F 0.9900
C202 H20G 0.9900
C202 C203 1.483(7)
C203 H20H 0.9800
C203 H20I 0.9800
C203 H20J 0.9800
Cl1A C100 1.755(5)
Cl4 C100 1.745(6)
Cl10 C100 1.768(5)
C100 H100 1.0000

loop_
_geom_torsion_atom_site_label_1
_geom_torsion_atom_site_label_2
_geom_torsion_atom_site_label_3
_geom_torsion_atom_site_label_4
_geom_torsion
Ir1 P1A O1A C1A 70.4(3)
Ir1 P1A O2A C20A -165.1(3)
Ir1 P1A N1A C21A -160.1(2)
Ir1 P1A N1A C34A 27.3(3)
Ir1 P1B O1B C1B 177.9(2)
Ir1 P1B O2B C20B 93.2(2)
Ir1 P1B N1B C21B -65.5(2)
Ir1 P1B N1B C34B 63.1(2)
Ir1 C1 C2 C3 110.5(3)
Ir1 C2 C3 O1 86.4(3)
Ir1 C2 C3 C4 -151.1(3)
Ir1 C27B C28B C29B 111.9(3)
Ir1 C28B C29B C30B -128.1(3)
Ir1 C28B C29B C34B 51.2(4)
P1A O1A C1A C2A -114.0(3)
P1A O1A C1A C10A 71.2(4)
P1A O2A C20A C11A 67.1(4)
P1A O2A C20A C19A -116.7(3)
P1A N1A C21A C22A -64.2(4)
P1A N1A C21A C26A 115.5(3)
P1A N1A C34A C29A -115.5(3)
P1A N1A C34A C33A 64.9(4)
P1B O1B C1B C2B -115.1(3)
P1B O1B C1B C10B 68.7(4)
P1B O2B C20B C11B 67.4(4)
P1B O2B C20B C19B -114.8(3)
P1B N1B C21B C22B -123.1(3)
P1B N1B C21B C26B 56.2(4)
P1B N1B C34B C29B -62.5(4)
P1B N1B C34B C33B 116.2(3)
O1 C3 C4 C5 167.7(4)
O1 C3 C4 C9 -19.7(5)
O1A P1A O2A C20A -39.1(3)
O1A P1A N1A C21A 68.4(3)
O1A P1A N1A C34A -104.3(3)
O1A C1A C2A C3A 178.8(3)
O1A C1A C10A C9A -175.3(3)
O1A C1A C10A C11A 3.9(5)
O1B P1B O2B C20B -38.2(3)
O1B P1B N1B C21B 61.6(3)
O1B P1B N1B C34B -169.8(2)
O1B C1B C2B C3B 179.3(3)
O1B C1B C10B C9B -175.3(3)
O1B C1B C10B C11B 5.8(5)
O2A P1A O1A C1A -48.8(3)
O2A P1A N1A C21A -35.5(3)
O2A P1A N1A C34A 151.9(3)
O2B P1B O1B C1B -48.2(3)
O2B P1B N1B C21B 168.3(2)
O2B P1B N1B C34B -63.1(2)
N1A P1A O1A C1A -157.3(2)
N1A P1A O2A C20A 63.7(3)
N1A C21A C22A C23A 175.4(3)
N1A C21A C26A C25A -175.7(3)
N1A C21A C26A C27A 6.0(5)
N1B P1B O1B C1B 53.0(3)
N1B P1B O2B C20B -146.2(2)
N1B C21B C22B C23B 177.9(3)
N1B C21B C26B C25B -178.5(3)
N1B C21B C26B C27B 4.8(5)
C1 C2 C3 O1 3.4(5)
C1 C2 C3 C4 125.9(4)
C1A C2A C3A C4A -1.6(6)
C1A C10A C11A C12A 125.1(4)
C1A C10A C11A C20A -51.4(5)
C1B C2B C3B C4B -2.4(5)
C1B C10B C11B C12B 123.9(4)
C1B C10B C11B C20B -51.9(5)
C2 C3 C4 C5 42.3(5)
C2 C3 C4 C9 -145.2(4)
C2A C1A C10A C9A 10.2(5)
C2A C1A C10A C11A -170.6(3)
C2A C3A C4A C5A -172.7(4)
C2A C3A C4A C9A 5.3(5)
C2B C1B C10B C9B 8.7(5)
C2B C1B C10B C11B -170.2(3)
C2B C3B C4B C5B -174.2(4)
C2B C3B C4B C9B 4.7(5)
C3 C4 C5 C6 171.9(5)
C3 C4 C9 C8 -172.1(4)
C3A C4A C5A C6A 177.0(4)
C3A C4A C9A C8A -177.9(3)
C3A C4A C9A C10A -1.5(5)
C3B C4B C5B C6B 178.5(4)
C3B C4B C9B C8B -178.1(3)
C3B C4B C9B C10B -0.4(5)
C4 C5 C6 C7 0.0(8)
C4A C5A C6A C7A 1.4(7)
C4A C9A C10A C1A -6.0(5)
C4A C9A C10A C11A 174.8(3)
C4B C5B C6B C7B 0.3(7)
C4B C9B C10B C1B -6.0(5)
C4B C9B C10B C11B 172.8(3)
C5 C4 C9 C8 0.8(6)
C5 C6 C7 C8 0.9(9)
C5A C4A C9A C8A 0.2(5)
C5A C4A C9A C10A 176.6(3)
C5A C6A C7A C8A -0.8(7)
C5B C4B C9B C8B 0.8(5)
C5B C4B C9B C10B 178.6(3)
C5B C6B C7B C8B -0.6(7)
C6 C7 C8 C9 -1.0(8)
C6A C7A C8A C9A 0.0(6)
C6B C7B C8B C9B 1.0(6)
C7 C8 C9 C4 0.1(7)
C7A C8A C9A C4A 0.3(5)
C7A C8A C9A C10A -176.0(4)
C7B C8B C9B C4B -1.1(5)
C7B C8B C9B C10B -178.8(3)
C8A C9A C10A C1A 170.3(3)
C8A C9A C10A C11A -8.9(5)
C8B C9B C10B C1B 171.6(3)
C8B C9B C10B C11B -9.5(5)
C9 C4 C5 C6 -0.9(7)
C9A C4A C5A C6A -1.1(6)
C9A C10A C11A C12A -55.7(5)
C9A C10A C11A C20A 127.7(4)
C9B C4B C5B C6B -0.4(6)
C9B C10B C11B C12B -55.0(5)
C9B C10B C11B C20B 129.2(4)
C10A C1A C2A C3A -6.6(5)
C10A C11A C12A C13A -7.7(5)
C10A C11A C12A C17A 174.5(3)
C10A C11A C20A O2A 3.0(5)
C10A C11A C20A C19A -172.9(3)
C10B C1B C2B C3B -4.6(5)
C10B C11B C12B C13B -7.5(5)
C10B C11B C12B C17B 179.1(3)
C10B C11B C20B O2B 0.7(5)
C10B C11B C20B C19B -176.9(3)
C11A C12A C13A C14A -178.2(3)
C11A C12A C17A C16A -179.9(3)
C11A C12A C17A C18A 2.1(5)
C11B C12B C13B C14B -173.8(4)
C11B C12B C17B C16B 176.0(3)
C11B C12B C17B C18B -0.5(5)
C12A C11A C20A O2A -173.7(3)
C12A C11A C20A C19A 10.4(5)
C12A C13A C14A C15A -2.0(6)
C12A C17A C18A C19A 3.7(5)
C12B C11B C20B O2B -175.2(3)
C12B C11B C20B C19B 7.1(5)
C12B C13B C14B C15B -1.5(6)
C12B C17B C18B C19B 4.0(5)
C13A C12A C17A C16A 2.3(5)
C13A C12A C17A C18A -175.8(3)
C13A C14A C15A C16A 2.5(6)
C13B C12B C17B C16B 2.4(5)
C13B C12B C17B C18B -174.1(3)
C13B C14B C15B C16B 1.3(6)
C14A C15A C16A C17A -0.5(6)
C14B C15B C16B C17B 0.9(6)
C15A C16A C17A C12A -1.9(5)
C15A C16A C17A C18A 176.2(4)
C15B C16B C17B C12B -2.8(6)
C15B C16B C17B C18B 173.7(4)
C16A C17A C18A C19A -174.3(3)
C16B C17B C18B C19B -172.4(3)
C17A C12A C13A C14A -0.3(5)
C17A C18A C19A C20A -2.5(5)
C17B C12B C13B C14B -0.4(5)
C17B C18B C19B C20B -2.1(5)
C18A C19A C20A O2A 179.1(3)
C18A C19A C20A C11A -4.8(5)
C18B C19B C20B O2B 178.5(3)
C18B C19B C20B C11B -3.7(5)
C20A C11A C12A C13A 169.0(3)
C20A C11A C12A C17A -8.8(5)
C20B C11B C12B C13B 168.4(3)
C20B C11B C12B C17B -4.9(5)
C21A N1A C34A C29A 71.0(4)
C21A N1A C34A C33A -108.5(4)
C21A C22A C23A C24A 1.6(6)
C21A C26A C27A C28A 34.2(6)
C21B N1B C34B C29B 67.3(4)
C21B N1B C34B C33B -114.0(3)
C21B C22B C23B C24B 0.0(5)
C21B C26B C27B Ir1 -47.4(4)
C21B C26B C27B C28B 36.3(5)
C22A C21A C26A C25A 4.0(5)
C22A C21A C26A C27A -174.4(4)
C22A C23A C24A C25A 1.1(6)
C22B C21B C26B C25B 0.8(5)
C22B C21B C26B C27B -175.8(3)
C22B C23B C24B C25B 2.0(5)
C23A C24A C25A C26A -1.3(6)
C23B C24B C25B C26B -2.6(5)
C24A C25A C26A C21A -1.2(6)
C24A C25A C26A C27A 177.2(4)
C24B C25B C26B C21B 1.2(5)
C24B C25B C26B C27B 178.0(3)
C25A C26A C27A C28A -144.1(4)
C25B C26B C27B Ir1 136.0(3)
C25B C26B C27B C28B -140.4(4)
C26A C21A C22A C23A -4.2(6)
C26A C27A C28A C29A -2.2(7)
C26B C21B C22B C23B -1.4(5)
C26B C27B C28B Ir1 -113.4(3)
C26B C27B C28B C29B -1.5(5)
C27A C28A C29A C30A 146.6(4)
C27A C28A C29A C34A -31.7(6)
C27B C28B C29B C30B 143.3(4)
C27B C28B C29B C34B -37.3(5)
C28A C29A C30A C31A -174.3(4)
C28A C29A C34A N1A -5.7(5)
C28A C29A C34A C33A 173.9(4)
C28B C29B C30B C31B 179.9(3)
C28B C29B C34B N1B 0.7(5)
C28B C29B C34B C33B -178.0(3)
C29A C30A C31A C32A -0.9(7)
C29B C30B C31B C32B -1.8(6)
C30A C29A C34A N1A 176.0(3)
C30A C29A C34A C33A -4.4(6)
C30A C31A C32A C33A -2.1(7)
C30B C29B C34B N1B -180.0(3)
C30B C29B C34B C33B 1.4(5)
C30B C31B C32B C33B 1.1(6)
C31A C32A C33A C34A 1.8(6)
C31B C32B C33B C34B 0.8(6)
C32A C33A C34A N1A -178.9(4)
C32A C33A C34A C29A 1.6(6)
C32B C33B C34B N1B 179.3(3)
C32B C33B C34B C29B -2.1(5)
C34A N1A C21A C22A 109.0(4)
C34A N1A C21A C26A -71.4(4)
C34A C29A C30A C31A 4.1(6)
C34B N1B C21B C22B 108.5(3)
C34B N1B C21B C26B -72.1(4)
C34B C29B C30B C31B 0.5(5)
C301 O300 C302 C303 175.6(9)
C302 O300 C301 C300 179.6(7)
C201 O200 C202 C203 -162.7(4)
C202 O200 C201 C200 -177.1(3)
